data_7249207
loop_
_publ_author_name
'Lee, Chia-Yi'
'Usman, Muhammad'
'Wang, Song-Wei'
'Thapa, Kedar Bahadur'
'Chen, Tsun-Ren'
'Chen, Jhy-Der'

_publ_section_title
;
 Designed synthesis of Co(ii) coordination polymers for evaluation of
 structural transformations
;
_journal_issue 36
_journal_name_full CrystEngComm
_journal_page_first 5099
_journal_page_last 5107
_journal_paper_doi 10.1039/D4CE00723A
_journal_volume 26
_journal_year 2024
_chemical_formula_sum 'C29 H32 Co N4 O10'
_chemical_formula_weight 655.51
_space_group_crystal_system monoclinic
_space_group_IT_number 7
_space_group_name_Hall 'P -2yc'
_space_group_name_H-M_alt 'P 1 c 1'
_atom_sites_solution_hydrogens mixed
_audit_creation_method SHELXL-2017/1
_audit_update_record
;
2024-07-09 deposited with the CCDC.	2024-08-13 downloaded from the CCDC.
;
_cell_angle_alpha 90
_cell_angle_beta 93.993(2)
_cell_angle_gamma 90
_cell_formula_units_Z 2
_cell_length_a 8.9391(9)
_cell_length_b 9.8609(10)
_cell_length_c 17.5100(18)
_cell_measurement_reflns_used 4756
_cell_measurement_temperature 296(2)
_cell_measurement_theta_max 23.65
_cell_measurement_theta_min 2.33
_cell_volume 1539.7(3)
_computing_cell_refinement 'Bruker SAINT'
_computing_data_collection 'Bruker APEX2'
_computing_data_reduction 'Bruker SAINT'
_computing_molecular_graphics 'Bruker SHELXTL'
_computing_publication_material 'Bruker SHELXTL'
_computing_structure_refinement 'SHELXL-2017/1 (Sheldrick, 2017)'
_computing_structure_solution 'SHELXS-97 (Sheldrick 2008)'
_diffrn_ambient_temperature 296(2)
_diffrn_measured_fraction_theta_full 1.000
_diffrn_measured_fraction_theta_max 1.000
_diffrn_measurement_device_type 'Bruker APEX-II CCD'
_diffrn_measurement_method '\f and \w scans'
_diffrn_radiation_type MoK\a
_diffrn_radiation_wavelength 0.71073
_diffrn_reflns_av_R_equivalents 0.0529
_diffrn_reflns_av_unetI/netI 0.0920
_diffrn_reflns_Laue_measured_fraction_full 1.000
_diffrn_reflns_Laue_measured_fraction_max 1.000
_diffrn_reflns_limit_h_max 10
_diffrn_reflns_limit_h_min -11
_diffrn_reflns_limit_k_max 12
_diffrn_reflns_limit_k_min -12
_diffrn_reflns_limit_l_max 21
_diffrn_reflns_limit_l_min -21
_diffrn_reflns_number 15207
_diffrn_reflns_point_group_measured_fraction_full 0.958
_diffrn_reflns_point_group_measured_fraction_max 0.957
_diffrn_reflns_theta_full 25.242
_diffrn_reflns_theta_max 25.999
_diffrn_reflns_theta_min 2.065
_exptl_absorpt_coefficient_mu 0.619
_exptl_absorpt_correction_T_max 0.7457
_exptl_absorpt_correction_T_min 0.6715
_exptl_absorpt_correction_type multi-scan
_exptl_absorpt_process_details 'sadabs v2008/1(bruker axs, 2008)'
_exptl_crystal_colour purple
_exptl_crystal_density_diffrn 1.414
_exptl_crystal_description plate
_exptl_crystal_F_000 682
_exptl_crystal_size_max 0.200
_exptl_crystal_size_mid 0.200
_exptl_crystal_size_min 0.100
_refine_diff_density_max 0.464
_refine_diff_density_min -0.301
_refine_diff_density_rms 0.057
_refine_ls_abs_structure_details
; 
 Flack x determined using 1366 quotients [(I+)-(I-)]/[(I+)+(I-)] 
 (Parsons, Flack and Wagner, Acta Cryst. B69 (2013) 249-259). 
;
_refine_ls_abs_structure_Flack -0.009(11)
_refine_ls_extinction_method none
_refine_ls_goodness_of_fit_ref 1.005
_refine_ls_hydrogen_treatment constr
_refine_ls_matrix_type full
_refine_ls_number_parameters 397
_refine_ls_number_reflns 5787
_refine_ls_number_restraints 2
_refine_ls_restrained_S_all 1.004
_refine_ls_R_factor_all 0.0942
_refine_ls_R_factor_gt 0.0515
_refine_ls_shift/su_max 0.000
_refine_ls_shift/su_mean 0.000
_refine_ls_structure_factor_coef Fsqd
_refine_ls_weighting_details 'w=1/[\s^2^(Fo^2^)+(0.0467P)^2^] where P=(Fo^2^+2Fc^2^)/3'
_refine_ls_weighting_scheme calc
_refine_ls_wR_factor_gt 0.0997
_refine_ls_wR_factor_ref 0.1134
_reflns_Friedel_coverage 0.911
_reflns_Friedel_fraction_full 0.917
_reflns_Friedel_fraction_max 0.915
_reflns_number_gt 3925
_reflns_number_total 5787
_reflns_threshold_expression 'I > 2\s(I)'
_cod_data_source_file d4ce00723a2.cif
_cod_data_source_block 2
_cod_depositor_comments
;
The following automatic conversions were performed:

data item '_exptl_absorpt_correction_type' value 'multi_scan' was
changed to 'multi-scan' in accordance with the
/home/data/users/saulius/crontab/automatic-downloads/rss-feeds/RSC/lib/dictionaries/cif_core.dic
dictionary named 'cif_core.dic' version 2.4.2 last updated on
2011-04-26.

Automatic conversion script
Id: cif_fix_values 8170 2020-07-09 18:12:32Z antanas 

 Adding full bibliography for 7249203--7249207.cif.
;
_cod_original_sg_symbol_H-M 'P c'
_cod_database_code 7249207
_shelx_shelxl_version_number 2017/1
_shelx_space_group_comment
; 
The symmetry employed for this shelxl refinement is uniquely defined 
by the following loop, which should always be used as a source of 
symmetry information in preference to the above space-group names. 
They are only intended as comments. 
;
_shelx_estimated_absorpt_t_min 0.886
_shelx_estimated_absorpt_t_max 0.941

loop_
_space_group_symop_operation_xyz
'x, y, z'
'x, -y, z+1/2'

loop_
_atom_site_label
_atom_site_type_symbol
_atom_site_fract_x
_atom_site_fract_y
_atom_site_fract_z
_atom_site_U_iso_or_equiv
_atom_site_adp_type
_atom_site_occupancy
_atom_site_site_symmetry_order
_atom_site_calc_flag
_atom_site_refinement_flags_posn
_atom_site_refinement_flags_adp
_atom_site_refinement_flags_occupancy
_atom_site_disorder_assembly
_atom_site_disorder_group
Co Co -0.06135(8) 0.67003(8) 0.49871(5) 0.0364(3) Uani 1 1 d . . . . .
O1 O 0.6184(6) 1.1325(6) 0.6134(3) 0.0654(16) Uani 1 1 d . . . . .
O2 O 0.3921(6) 1.3983(5) 0.6686(3) 0.0661(16) Uani 1 1 d . . . . .
O3 O -0.0114(5) 0.4701(5) 0.4820(3) 0.0444(12) Uani 1 1 d . . . . .
O4 O 0.0271(5) 0.6035(5) 0.3852(3) 0.0477(13) Uani 1 1 d . . . . .
O5 O 0.8280(5) -0.1623(5) 0.4480(3) 0.0457(12) Uani 1 1 d . . . . .
O6 O 0.7059(6) -0.3548(5) 0.4473(3) 0.0503(14) Uani 1 1 d . . . . .
N1 N 0.1511(5) 0.7455(6) 0.5311(3) 0.0365(14) Uani 1 1 d . . . . .
N2 N 0.3737(7) 1.1721(6) 0.5811(3) 0.0510(16) Uani 1 1 d . . . . .
H2A H 0.294656 1.212061 0.595179 0.061 Uiso 1 1 calc R U . . .
N3 N 0.6344(7) 1.3498(6) 0.7051(4) 0.0469(17) Uani 1 1 d . . . . .
H3A H 0.706056 1.292777 0.700745 0.056 Uiso 1 1 calc R U . . .
N4 N 0.8557(6) 1.6778(6) 0.6071(3) 0.0372(15) Uani 1 1 d . . . . .
C1 C 0.1874(7) 0.8753(7) 0.5188(4) 0.0386(17) Uani 1 1 d . . . . .
H1A H 0.112984 0.932308 0.497311 0.046 Uiso 1 1 calc R U . . .
C2 C 0.3287(7) 0.9302(8) 0.5360(4) 0.0419(18) Uani 1 1 d . . . . .
C3 C 0.4354(8) 0.8438(9) 0.5690(4) 0.053(2) Uani 1 1 d . . . . .
H3B H 0.531337 0.875921 0.582676 0.064 Uiso 1 1 calc R U . . .
C4 C 0.4013(8) 0.7119(8) 0.5816(5) 0.052(2) Uani 1 1 d . . . . .
H4B H 0.473675 0.653083 0.603279 0.063 Uiso 1 1 calc R U . . .
C5 C 0.2580(8) 0.6665(8) 0.5619(4) 0.0458(19) Uani 1 1 d . . . . .
H5A H 0.235701 0.575933 0.570711 0.055 Uiso 1 1 calc R U . . .
C6 C 0.3592(9) 1.0773(8) 0.5163(4) 0.054(2) Uani 1 1 d . . . . .
H6A H 0.450988 1.080882 0.489935 0.065 Uiso 1 1 calc R U . . .
H6B H 0.278514 1.108775 0.480824 0.065 Uiso 1 1 calc R U . . .
C7 C 0.5038(8) 1.1979(7) 0.6183(4) 0.0432(18) Uani 1 1 d . . . . .
C8 C 0.5025(8) 1.3267(8) 0.6680(4) 0.0428(18) Uani 1 1 d . . . . .
C9 C 0.6606(9) 1.4677(8) 0.7523(4) 0.054(2) Uani 1 1 d . . . . .
H9A H 0.726027 1.442708 0.796566 0.065 Uiso 1 1 calc R U . . .
H9B H 0.565946 1.497008 0.770579 0.065 Uiso 1 1 calc R U . . .
C10 C 0.7303(7) 1.5857(7) 0.7123(4) 0.0371(17) Uani 1 1 d . . . . .
C11 C 0.7351(7) 1.7136(7) 0.7465(4) 0.0433(19) Uani 1 1 d . . . . .
H11A H 0.697276 1.725490 0.794233 0.052 Uiso 1 1 calc R U . . .
C12 C 0.7948(8) 1.8214(8) 0.7104(4) 0.0490(19) Uani 1 1 d . . . . .
H12A H 0.793436 1.907968 0.731468 0.059 Uiso 1 1 calc R U . . .
C13 C 0.8571(8) 1.7982(7) 0.6422(4) 0.0447(19) Uani 1 1 d . . . . .
H13A H 0.902920 1.870504 0.618952 0.054 Uiso 1 1 calc R U . . .
C14 C 0.7929(7) 1.5743(7) 0.6426(4) 0.0357(17) Uani 1 1 d . . . . .
H14A H 0.791244 1.489741 0.618965 0.043 Uiso 1 1 calc R U . . .
C15 C 0.0266(7) 0.4859(7) 0.4143(4) 0.0383(17) Uani 1 1 d . . . . .
C16 C 0.0713(7) 0.3667(7) 0.3694(4) 0.0379(17) Uani 1 1 d . . . . .
C17 C 0.1594(9) 0.3823(8) 0.3078(4) 0.050(2) Uani 1 1 d . . . . .
H17A H 0.187739 0.468652 0.293137 0.060 Uiso 1 1 calc R U . . .
C18 C 0.2056(9) 0.2695(8) 0.2676(5) 0.055(2) Uani 1 1 d . . . . .
H18A H 0.265955 0.280775 0.226932 0.066 Uiso 1 1 calc R U . . .
C19 C 0.1619(8) 0.1407(7) 0.2883(4) 0.0429(19) Uani 1 1 d . . . . .
C20 C 0.0719(8) 0.1268(7) 0.3478(4) 0.0408(18) Uani 1 1 d . . . . .
H20A H 0.040872 0.040476 0.361048 0.049 Uiso 1 1 calc R U . . .
C21 C 0.0254(8) 0.2369(7) 0.3889(4) 0.0412(17) Uani 1 1 d . . . . .
H21A H -0.035768 0.224515 0.429139 0.049 Uiso 1 1 calc R U . . .
C22 C 0.2167(8) 0.0150(8) 0.2471(4) 0.052(2) Uani 1 1 d . . . . .
H22A H 0.134551 -0.048707 0.238686 0.063 Uiso 1 1 calc R U . . .
H22B H 0.249615 0.041168 0.197582 0.063 Uiso 1 1 calc R U . . .
C23 C 0.3453(7) -0.0528(7) 0.2938(4) 0.0395(17) Uani 1 1 d . . . . .
C24 C 0.4799(8) 0.0141(9) 0.3055(5) 0.058(2) Uani 1 1 d . . . . .
H24A H 0.491314 0.099045 0.283640 0.070 Uiso 1 1 calc R U . . .
C25 C 0.5979(8) -0.0424(8) 0.3490(5) 0.055(2) Uani 1 1 d . . . . .
H25A H 0.687249 0.005463 0.357011 0.066 Uiso 1 1 calc R U . . .
C26 C 0.5849(7) -0.1691(7) 0.3807(4) 0.0368(16) Uani 1 1 d . . . . .
C27 C 0.4494(8) -0.2378(7) 0.3696(4) 0.0440(18) Uani 1 1 d . . . . .
H27A H 0.437878 -0.323149 0.391028 0.053 Uiso 1 1 calc R U . . .
C28 C 0.3312(8) -0.1778(8) 0.3260(4) 0.0464(19) Uani 1 1 d . . . . .
H28A H 0.240535 -0.223884 0.318599 0.056 Uiso 1 1 calc R U . . .
C29 C 0.7118(8) -0.2323(8) 0.4281(4) 0.0395(17) Uani 1 1 d . . . . .
O7 O 0.8517(7) 1.0850(6) 0.5257(4) 0.088(2) Uani 1 1 d . . . . .
H7A H 0.876983 1.008884 0.507724 0.105 Uiso 1 1 d R U . . .
H7B H 0.804293 1.071594 0.565404 0.105 Uiso 1 1 d R U . . .
O8 O 0.9389(7) 1.2573(7) 0.7398(4) 0.091(2) Uani 1 1 d . . . . .
H8B H 0.916106 1.315702 0.772749 0.110 Uiso 1 1 d R U . . .
H8A H 1.006186 1.289282 0.712909 0.110 Uiso 1 1 d R U . . .
O9 O 1.0639(6) 1.2674(6) 0.5916(3) 0.0695(16) Uani 1 1 d . . . . .
H9D H 0.986642 1.309217 0.572941 0.083 Uiso 1 1 d R U . . .
H9C H 1.042241 1.193327 0.568603 0.083 Uiso 1 1 d R U . . .
O10 O 0.5864(19) 1.6364(11) 0.9483(8) 0.278(9) Uani 1 1 d . . . . .
H10A H 0.550598 1.573442 0.919348 0.334 Uiso 1 1 d R U . . .
H10B H 0.649288 1.603822 0.982097 0.334 Uiso 1 1 d R U . . .

loop_
_atom_site_aniso_label
_atom_site_aniso_U_11
_atom_site_aniso_U_22
_atom_site_aniso_U_33
_atom_site_aniso_U_23
_atom_site_aniso_U_13
_atom_site_aniso_U_12
Co 0.0346(4) 0.0345(5) 0.0397(5) -0.0011(6) 0.0001(4) 0.0024(5)
O1 0.041(3) 0.074(4) 0.082(4) -0.020(3) 0.003(3) -0.001(3)
O2 0.056(3) 0.052(3) 0.088(5) -0.005(3) -0.010(3) 0.009(3)
O3 0.061(3) 0.038(3) 0.036(3) -0.002(2) 0.014(2) 0.007(2)
O4 0.055(3) 0.041(3) 0.047(3) -0.005(3) 0.003(3) 0.007(3)
O5 0.035(3) 0.046(3) 0.054(3) -0.002(3) -0.006(2) 0.002(2)
O6 0.050(3) 0.037(3) 0.062(4) -0.002(3) -0.012(3) 0.003(2)
N1 0.032(3) 0.040(4) 0.037(3) -0.001(3) 0.003(3) 0.003(3)
N2 0.046(4) 0.051(4) 0.056(4) -0.002(4) -0.003(3) -0.006(3)
N3 0.048(4) 0.041(4) 0.052(4) -0.004(3) 0.001(3) -0.006(3)
N4 0.036(3) 0.037(4) 0.037(3) -0.003(3) -0.002(3) 0.000(3)
C1 0.031(4) 0.047(4) 0.037(4) 0.002(3) -0.004(3) 0.010(3)
C2 0.032(4) 0.055(5) 0.039(4) -0.005(4) 0.002(3) -0.002(3)
C3 0.032(4) 0.072(6) 0.053(5) -0.014(5) -0.008(4) 0.001(4)
C4 0.042(4) 0.051(5) 0.060(5) -0.002(4) -0.017(4) 0.015(4)
C5 0.047(5) 0.046(5) 0.044(5) -0.005(4) -0.003(4) 0.007(4)
C6 0.051(4) 0.065(6) 0.044(5) 0.000(4) -0.011(4) -0.014(4)
C7 0.036(4) 0.048(5) 0.046(5) 0.002(4) 0.004(3) -0.006(4)
C8 0.046(4) 0.044(4) 0.037(4) 0.008(4) -0.004(4) -0.009(4)
C9 0.059(5) 0.053(5) 0.048(5) -0.003(4) -0.001(4) -0.012(4)
C10 0.031(4) 0.041(4) 0.038(4) 0.000(4) -0.008(3) -0.003(3)
C11 0.045(4) 0.052(5) 0.032(4) -0.008(4) -0.001(3) 0.006(4)
C12 0.058(5) 0.041(4) 0.047(5) -0.011(4) -0.003(4) -0.002(4)
C13 0.046(4) 0.037(5) 0.051(5) 0.002(4) 0.004(4) 0.000(3)
C14 0.039(4) 0.033(4) 0.035(4) -0.004(3) 0.000(3) -0.003(3)
C15 0.029(4) 0.039(4) 0.047(5) -0.007(4) 0.000(3) 0.007(3)
C16 0.037(4) 0.042(4) 0.034(4) -0.003(3) -0.002(3) 0.005(3)
C17 0.056(5) 0.037(4) 0.059(6) 0.003(4) 0.010(4) 0.004(4)
C18 0.062(5) 0.055(5) 0.049(5) -0.005(5) 0.017(4) 0.010(5)
C19 0.038(4) 0.050(5) 0.039(5) -0.001(4) -0.010(4) 0.012(3)
C20 0.049(4) 0.034(4) 0.038(4) 0.002(3) -0.003(4) 0.002(3)
C21 0.045(4) 0.046(4) 0.032(4) 0.007(4) -0.001(3) 0.006(4)
C22 0.055(5) 0.053(5) 0.049(5) -0.015(4) -0.001(4) 0.016(4)
C23 0.036(4) 0.041(5) 0.040(4) -0.006(4) -0.003(3) 0.007(3)
C24 0.046(5) 0.058(5) 0.070(6) 0.022(4) -0.008(4) 0.000(4)
C25 0.040(4) 0.052(5) 0.072(6) 0.012(5) -0.006(4) -0.005(4)
C26 0.036(4) 0.042(4) 0.033(4) -0.006(4) 0.002(3) 0.007(3)
C27 0.045(4) 0.031(4) 0.055(5) -0.005(4) -0.007(4) 0.006(3)
C28 0.037(4) 0.042(5) 0.060(5) -0.009(4) 0.001(3) 0.003(4)
C29 0.041(4) 0.044(4) 0.035(4) -0.005(4) 0.008(3) 0.007(4)
O7 0.088(4) 0.065(4) 0.115(6) -0.021(4) 0.047(4) -0.021(3)
O8 0.069(4) 0.130(6) 0.074(5) -0.025(4) 0.000(3) 0.014(4)
O9 0.063(3) 0.070(4) 0.073(4) -0.005(3) -0.009(3) 0.012(3)
O10 0.46(3) 0.123(10) 0.241(15) -0.055(9) -0.026(16) 0.128(12)

loop_
_atom_type_symbol
_atom_type_description
_atom_type_scat_dispersion_real
_atom_type_scat_dispersion_imag
_atom_type_scat_source
C C 0.0033 0.0016 'International Tables Vol C Tables 4.2.6.8 and 6.1.1.4'
H H 0.0000 0.0000 'International Tables Vol C Tables 4.2.6.8 and 6.1.1.4'
Co Co 0.3494 0.9721 'International Tables Vol C Tables 4.2.6.8 and 6.1.1.4'
N N 0.0061 0.0033 'International Tables Vol C Tables 4.2.6.8 and 6.1.1.4'
O O 0.0106 0.0060 'International Tables Vol C Tables 4.2.6.8 and 6.1.1.4'

loop_
_geom_angle_atom_site_label_1
_geom_angle_atom_site_label_2
_geom_angle_atom_site_label_3
_geom_angle
_geom_angle_site_symmetry_1
_geom_angle_site_symmetry_3
_geom_angle_publ_flag
O3 Co N1 100.3(2) . . ?
O3 Co N4 105.1(2) . 1_445 ?
N1 Co N4 96.6(2) . 1_445 ?
O3 Co O5 143.29(19) . 1_465 ?
N1 Co O5 103.2(2) . 1_465 ?
N4 Co O5 99.8(2) 1_445 1_465 ?
O3 Co O6 92.49(19) . 1_465 ?
N1 Co O6 163.8(2) . 1_465 ?
N4 Co O6 89.5(2) 1_445 1_465 ?
O5 Co O6 60.88(17) 1_465 1_465 ?
O3 Co O4 60.46(18) . . ?
N1 Co O4 88.56(19) . . ?
N4 Co O4 165.4(2) 1_445 . ?
O5 Co O4 92.29(18) 1_465 . ?
O6 Co O4 89.26(19) 1_465 . ?
O3 Co C29 118.6(2) . 1_465 ?
N1 Co C29 133.8(2) . 1_465 ?
N4 Co C29 96.2(2) 1_445 1_465 ?
O5 Co C29 30.7(2) 1_465 1_465 ?
O6 Co C29 30.2(2) 1_465 1_465 ?
O4 Co C29 89.9(2) . 1_465 ?
O3 Co C15 30.2(2) . . ?
N1 Co C15 95.9(2) . . ?
N4 Co C15 135.2(3) 1_445 . ?
O5 Co C15 118.8(2) 1_465 . ?
O6 Co C15 90.3(2) 1_465 . ?
O4 Co C15 30.2(2) . . ?
C29 Co C15 105.4(2) 1_465 . ?
C15 O3 Co 95.2(4) . . ?
C15 O4 Co 84.4(4) . . ?
C29 O5 Co 92.3(4) . 1_645 ?
C29 O6 Co 87.0(4) . 1_645 ?
C5 N1 C1 117.0(6) . . ?
C5 N1 Co 121.4(5) . . ?
C1 N1 Co 121.6(4) . . ?
C7 N2 C6 122.2(7) . . ?
C7 N2 H2A 118.9 . . ?
C6 N2 H2A 118.9 . . ?
C8 N3 C9 121.7(7) . . ?
C8 N3 H3A 119.2 . . ?
C9 N3 H3A 119.2 . . ?
C13 N4 C14 117.0(6) . . ?
C13 N4 Co 117.3(5) . 1_665 ?
C14 N4 Co 125.6(5) . 1_665 ?
N1 C1 C2 124.3(6) . . ?
N1 C1 H1A 117.8 . . ?
C2 C1 H1A 117.8 . . ?
C3 C2 C1 116.3(7) . . ?
C3 C2 C6 123.8(7) . . ?
C1 C2 C6 119.8(6) . . ?
C4 C3 C2 120.3(7) . . ?
C4 C3 H3B 119.8 . . ?
C2 C3 H3B 119.8 . . ?
C3 C4 C5 119.1(7) . . ?
C3 C4 H4B 120.5 . . ?
C5 C4 H4B 120.5 . . ?
N1 C5 C4 123.0(7) . . ?
N1 C5 H5A 118.5 . . ?
C4 C5 H5A 118.5 . . ?
N2 C6 C2 116.1(6) . . ?
N2 C6 H6A 108.3 . . ?
C2 C6 H6A 108.3 . . ?
N2 C6 H6B 108.3 . . ?
C2 C6 H6B 108.3 . . ?
H6A C6 H6B 107.4 . . ?
O1 C7 N2 125.5(7) . . ?
O1 C7 C8 121.0(7) . . ?
N2 C7 C8 113.4(7) . . ?
O2 C8 N3 126.3(7) . . ?
O2 C8 C7 121.5(7) . . ?
N3 C8 C7 112.2(7) . . ?
N3 C9 C10 114.4(6) . . ?
N3 C9 H9A 108.7 . . ?
C10 C9 H9A 108.7 . . ?
N3 C9 H9B 108.7 . . ?
C10 C9 H9B 108.7 . . ?
H9A C9 H9B 107.6 . . ?
C14 C10 C11 116.8(7) . . ?
C14 C10 C9 123.3(7) . . ?
C11 C10 C9 119.9(7) . . ?
C12 C11 C10 120.4(7) . . ?
C12 C11 H11A 119.8 . . ?
C10 C11 H11A 119.8 . . ?
C11 C12 C13 118.0(7) . . ?
C11 C12 H12A 121.0 . . ?
C13 C12 H12A 121.0 . . ?
N4 C13 C12 123.9(7) . . ?
N4 C13 H13A 118.1 . . ?
C12 C13 H13A 118.1 . . ?
N4 C14 C10 123.8(6) . . ?
N4 C14 H14A 118.1 . . ?
C10 C14 H14A 118.1 . . ?
O4 C15 O3 119.8(6) . . ?
O4 C15 C16 120.3(7) . . ?
O3 C15 C16 119.9(7) . . ?
O4 C15 Co 65.3(4) . . ?
O3 C15 Co 54.5(3) . . ?
C16 C15 Co 174.1(6) . . ?
C17 C16 C21 119.0(7) . . ?
C17 C16 C15 120.8(7) . . ?
C21 C16 C15 120.2(7) . . ?
C16 C17 C18 120.6(7) . . ?
C16 C17 H17A 119.7 . . ?
C18 C17 H17A 119.7 . . ?
C19 C18 C17 120.1(8) . . ?
C19 C18 H18A 120.0 . . ?
C17 C18 H18A 120.0 . . ?
C20 C19 C18 118.9(7) . . ?
C20 C19 C22 120.2(7) . . ?
C18 C19 C22 121.0(7) . . ?
C19 C20 C21 122.2(7) . . ?
C19 C20 H20A 118.9 . . ?
C21 C20 H20A 118.9 . . ?
C20 C21 C16 119.3(7) . . ?
C20 C21 H21A 120.3 . . ?
C16 C21 H21A 120.3 . . ?
C23 C22 C19 111.0(6) . . ?
C23 C22 H22A 109.4 . . ?
C19 C22 H22A 109.4 . . ?
C23 C22 H22B 109.4 . . ?
C19 C22 H22B 109.4 . . ?
H22A C22 H22B 108.0 . . ?
C28 C23 C24 118.5(6) . . ?
C28 C23 C22 122.1(7) . . ?
C24 C23 C22 119.4(7) . . ?
C25 C24 C23 121.2(7) . . ?
C25 C24 H24A 119.4 . . ?
C23 C24 H24A 119.4 . . ?
C24 C25 C26 120.5(7) . . ?
C24 C25 H25A 119.7 . . ?
C26 C25 H25A 119.7 . . ?
C25 C26 C27 118.9(6) . . ?
C25 C26 C29 121.4(6) . . ?
C27 C26 C29 119.7(7) . . ?
C26 C27 C28 119.4(7) . . ?
C26 C27 H27A 120.3 . . ?
C28 C27 H27A 120.3 . . ?
C23 C28 C27 121.5(7) . . ?
C23 C28 H28A 119.3 . . ?
C27 C28 H28A 119.3 . . ?
O6 C29 O5 119.7(7) . . ?
O6 C29 C26 120.3(7) . . ?
O5 C29 C26 119.9(7) . . ?
O6 C29 Co 62.9(4) . 1_645 ?
O5 C29 Co 57.0(4) . 1_645 ?
C26 C29 Co 174.9(5) . 1_645 ?
H7A O7 H7B 109.0 . . ?
H8B O8 H8A 109.7 . . ?
H9D O9 H9C 94.7 . . ?
H10A O10 H10B 110.1 . . ?

loop_
_geom_bond_atom_site_label_1
_geom_bond_atom_site_label_2
_geom_bond_distance
_geom_bond_site_symmetry_2
_geom_bond_publ_flag
Co O3 2.047(5) . ?
Co N1 2.082(5) . ?
Co N4 2.086(6) 1_445 ?
Co O5 2.092(5) 1_465 ?
Co O6 2.222(5) 1_465 ?
Co O4 2.285(5) . ?
Co C29 2.494(7) 1_465 ?
Co C15 2.503(7) . ?
O1 C7 1.219(8) . ?
O2 C8 1.215(9) . ?
O3 C15 1.266(8) . ?
O4 C15 1.267(8) . ?
O5 C29 1.275(8) . ?
O6 C29 1.255(8) . ?
N1 C5 1.319(9) . ?
N1 C1 1.342(8) . ?
N2 C7 1.318(9) . ?
N2 C6 1.468(9) . ?
N2 H2A 0.8600 . ?
N3 C8 1.325(9) . ?
N3 C9 1.436(9) . ?
N3 H3A 0.8600 . ?
N4 C13 1.337(9) . ?
N4 C14 1.339(8) . ?
C1 C2 1.388(9) . ?
C1 H1A 0.9300 . ?
C2 C3 1.375(10) . ?
C2 C6 1.520(10) . ?
C3 C4 1.357(10) . ?
C3 H3B 0.9300 . ?
C4 C5 1.378(11) . ?
C4 H4B 0.9300 . ?
C5 H5A 0.9300 . ?
C6 H6A 0.9700 . ?
C6 H6B 0.9700 . ?
C7 C8 1.540(10) . ?
C9 C10 1.514(10) . ?
C9 H9A 0.9700 . ?
C9 H9B 0.9700 . ?
C10 C14 1.383(10) . ?
C10 C11 1.396(10) . ?
C11 C12 1.364(10) . ?
C11 H11A 0.9300 . ?
C12 C13 1.373(10) . ?
C12 H12A 0.9300 . ?
C13 H13A 0.9300 . ?
C14 H14A 0.9300 . ?
C15 C16 1.484(9) . ?
C16 C17 1.388(10) . ?
C16 C21 1.394(9) . ?
C17 C18 1.394(10) . ?
C17 H17A 0.9300 . ?
C18 C19 1.384(11) . ?
C18 H18A 0.9300 . ?
C19 C20 1.367(10) . ?
C19 C22 1.531(10) . ?
C20 C21 1.382(9) . ?
C20 H20A 0.9300 . ?
C21 H21A 0.9300 . ?
C22 C23 1.519(9) . ?
C22 H22A 0.9700 . ?
C22 H22B 0.9700 . ?
C23 C28 1.364(9) . ?
C23 C24 1.375(10) . ?
C24 C25 1.375(10) . ?
C24 H24A 0.9300 . ?
C25 C26 1.376(10) . ?
C25 H25A 0.9300 . ?
C26 C27 1.389(9) . ?
C26 C29 1.494(9) . ?
C27 C28 1.393(10) . ?
C27 H27A 0.9300 . ?
C28 H28A 0.9300 . ?
O7 H7A 0.8501 . ?
O7 H7B 0.8500 . ?
O8 H8B 0.8500 . ?
O8 H8A 0.8502 . ?
O9 H9D 0.8499 . ?
O9 H9C 0.8500 . ?
O10 H10A 0.8499 . ?
O10 H10B 0.8499 . ?
